data_7220749
loop_
_publ_author_name
'Kapdi, Dr. Anant'
'Prajapati, Dharmendra'
'Schulzke, Carola'
'Kindermann, Markus Karl'

_publ_section_title
;
 Selective Palladium-Catalysed Arylation of 2,6-Dibromopyridine Using
 N-Heterocyclic Carbene Ligands
;
_journal_name_full 'RSC Adv.'
_journal_paper_doi 10.1039/C5RA10561G
_journal_year 2015
_chemical_formula_sum 'C17 H12 Br N'
_chemical_formula_weight 310.19
_chemical_name_systematic
;
 ?
;
_space_group_crystal_system monoclinic
_space_group_IT_number 14
_space_group_name_Hall '-P 2ybc'
_space_group_name_H-M_alt 'P 1 21/c 1'
_symmetry_space_group_name_Hall '-P 2ybc'
_symmetry_space_group_name_H-M 'P 1 21/c 1'
_atom_sites_solution_hydrogens geom
_audit_creation_method SHELXL-2013
_audit_update_record
;
2014-08-18 deposited with the CCDC.
2015-06-09 downloaded from the CCDC.
;
_cell_angle_alpha 90
_cell_angle_beta 92.33(3)
_cell_angle_gamma 90
_cell_formula_units_Z 4
_cell_length_a 28.494(6)
_cell_length_b 7.2296(14)
_cell_length_c 6.2594(13)
_cell_measurement_reflns_used 13560
_cell_measurement_temperature 170(2)
_cell_measurement_theta_max 58.7
_cell_measurement_theta_min 6.5
_cell_volume 1288.4(5)
_computing_structure_refinement 'SHELXL-2013 (Sheldrick, 2013)'
_diffrn_ambient_temperature 170(2)
_diffrn_measured_fraction_theta_full 0.947
_diffrn_measured_fraction_theta_max 0.942
_diffrn_measurement_device_type 'STOE IPDS2T'
_diffrn_measurement_method \w
_diffrn_radiation_type MoK\a
_diffrn_radiation_wavelength 0.71073
_diffrn_reflns_av_R_equivalents 0.0980
_diffrn_reflns_av_unetI/netI 0.0568
_diffrn_reflns_laue_measured_fraction_full 0.947
_diffrn_reflns_laue_measured_fraction_max 0.942
_diffrn_reflns_limit_h_max 38
_diffrn_reflns_limit_h_min -32
_diffrn_reflns_limit_k_max 9
_diffrn_reflns_limit_k_min -9
_diffrn_reflns_limit_l_max 8
_diffrn_reflns_limit_l_min -7
_diffrn_reflns_number 12856
_diffrn_reflns_point_group_measured_fraction_full 0.947
_diffrn_reflns_point_group_measured_fraction_max 0.942
_diffrn_reflns_theta_full 25.000
_diffrn_reflns_theta_max 29.362
_diffrn_reflns_theta_min 3.543
_diffrn_source 'fine-focus sealed tube'
_exptl_absorpt_coefficient_mu 3.174
_exptl_absorpt_correction_T_max 0.7225
_exptl_absorpt_correction_T_min 0.0907
_exptl_absorpt_correction_type numerical
_exptl_absorpt_process_details 'face indexed'
_exptl_crystal_colour colourless
_exptl_crystal_density_diffrn 1.599
_exptl_crystal_description platelet
_exptl_crystal_F_000 624
_exptl_crystal_size_max 0.482
_exptl_crystal_size_mid 0.465
_exptl_crystal_size_min 0.241
_refine_diff_density_max 0.424
_refine_diff_density_min -1.112
_refine_diff_density_rms 0.086
_refine_ls_extinction_method none
_refine_ls_goodness_of_fit_ref 1.054
_refine_ls_hydrogen_treatment constr
_refine_ls_matrix_type full
_refine_ls_number_parameters 172
_refine_ls_number_reflns 3336
_refine_ls_number_restraints 0
_refine_ls_restrained_S_all 1.054
_refine_ls_R_factor_all 0.0527
_refine_ls_R_factor_gt 0.0378
_refine_ls_shift/su_max 0.000
_refine_ls_shift/su_mean 0.000
_refine_ls_structure_factor_coef Fsqd
_refine_ls_weighting_details 'w=1/[\s^2^(Fo^2^)+(0.0355P)^2^+0.7298P] where P=(Fo^2^+2Fc^2^)/3'
_refine_ls_weighting_scheme calc
_refine_ls_wR_factor_gt 0.0913
_refine_ls_wR_factor_ref 0.0995
_reflns_Friedel_coverage 0.000
_reflns_number_gt 2663
_reflns_number_total 3336
_reflns_threshold_expression 'I > 2\s(I)'
_cod_data_source_file c5ra10561g2.cif
_cod_data_source_block shelx
_cod_database_code 7220749
_shelx_space_group_comment
;
The symmetry employed for this shelxl refinement is uniquely defined
by the following loop, which should always be used as a source of
symmetry information in preference to the above space-group names.
They are only intended as comments.
;
_shelx_estimated_absorpt_t_min 0.310
_shelx_estimated_absorpt_t_max 0.515
_shelxl_version_number 2013-3

loop_
_space_group_symop_operation_xyz
'x, y, z'
'-x, y+1/2, -z+1/2'
'-x, -y, -z'
'x, -y-1/2, z-1/2'

loop_
_atom_site_label
_atom_site_type_symbol
_atom_site_fract_x
_atom_site_fract_y
_atom_site_fract_z
_atom_site_U_iso_or_equiv
_atom_site_adp_type
_atom_site_occupancy
_atom_site_site_symmetry_order
_atom_site_calc_flag
_atom_site_refinement_flags_posn
_atom_site_refinement_flags_adp
C1 C 0.09672(8) 0.4881(3) 0.6489(4) 0.0259(4) Uani 1 1 d . .
C2 C 0.08688(9) 0.5238(4) 0.4352(4) 0.0325(5) Uani 1 1 d . .
H2 H 0.0556 0.5268 0.3766 0.039 Uiso 1 1 calc R U
C3 C 0.12524(10) 0.5552(4) 0.3113(4) 0.0322(5) Uani 1 1 d . .
H3 H 0.1209 0.5793 0.1626 0.039 Uiso 1 1 calc R U
C4 C 0.16990(9) 0.5509(3) 0.4059(4) 0.0275(5) Uani 1 1 d . .
H4 H 0.1965 0.5733 0.3230 0.033 Uiso 1 1 calc R U
C5 C 0.17553(8) 0.5137(3) 0.6231(3) 0.0207(4) Uani 1 1 d . .
C6 C 0.22264(8) 0.5083(3) 0.7322(3) 0.0194(4) Uani 1 1 d . .
C7 C 0.26163(8) 0.5875(3) 0.6407(3) 0.0236(4) Uani 1 1 d . .
H7 H 0.2580 0.6459 0.5050 0.028 Uiso 1 1 calc R U
C8 C 0.30552(8) 0.5827(3) 0.7435(4) 0.0237(4) Uani 1 1 d . .
H8 H 0.3314 0.6371 0.6760 0.028 Uiso 1 1 calc R U
C9 C 0.31290(8) 0.4998(3) 0.9445(3) 0.0189(4) Uani 1 1 d . .
C10 C 0.27364(8) 0.4192(3) 1.0341(3) 0.0222(4) Uani 1 1 d . .
H10 H 0.2772 0.3601 1.1693 0.027 Uiso 1 1 calc R U
C11 C 0.22950(8) 0.4231(3) 0.9306(3) 0.0218(4) Uani 1 1 d . .
H11 H 0.2036 0.3669 0.9964 0.026 Uiso 1 1 calc R U
C12 C 0.35999(8) 0.4994(3) 1.0545(3) 0.0193(4) Uani 1 1 d . .
C13 C 0.39853(8) 0.5831(3) 0.9624(4) 0.0260(5) Uani 1 1 d . .
H13 H 0.3943 0.6435 0.8282 0.031 Uiso 1 1 calc R U
C14 C 0.44282(9) 0.5797(3) 1.0627(4) 0.0287(5) Uani 1 1 d . .
H14 H 0.4684 0.6378 0.9969 0.034 Uiso 1 1 calc R U
C15 C 0.45000(9) 0.4922(3) 1.2582(4) 0.0286(5) Uani 1 1 d . .
H15 H 0.4805 0.4873 1.3253 0.034 Uiso 1 1 calc R U
C16 C 0.41234(10) 0.4123(3) 1.3539(4) 0.0292(5) Uani 1 1 d . .
H16 H 0.4168 0.3538 1.4892 0.035 Uiso 1 1 calc R U
C17 C 0.36778(9) 0.4165(3) 1.2544(4) 0.0261(5) Uani 1 1 d . .
H17 H 0.3422 0.3619 1.3237 0.031 Uiso 1 1 calc R U
Br1 Br 0.04511(2) 0.44356(4) 0.82642(4) 0.03840(10) Uani 1 1 d . .
N1 N 0.13858(7) 0.4815(3) 0.7446(3) 0.0238(4) Uani 1 1 d . .

loop_
_atom_site_aniso_label
_atom_site_aniso_U_11
_atom_site_aniso_U_22
_atom_site_aniso_U_33
_atom_site_aniso_U_23
_atom_site_aniso_U_13
_atom_site_aniso_U_12
C1 0.0174(10) 0.0318(11) 0.0286(11) -0.0007(9) 0.0030(8) -0.0007(8)
C2 0.0217(11) 0.0436(14) 0.0315(12) 0.0018(10) -0.0059(9) -0.0023(10)
C3 0.0275(12) 0.0435(13) 0.0251(11) 0.0039(10) -0.0043(9) -0.0050(11)
C4 0.0261(11) 0.0344(11) 0.0221(10) 0.0004(9) 0.0000(9) -0.0047(9)
C5 0.0195(10) 0.0211(9) 0.0216(9) -0.0005(7) 0.0013(8) 0.0002(8)
C6 0.0174(9) 0.0200(9) 0.0209(9) -0.0008(7) 0.0015(8) 0.0006(7)
C7 0.0206(10) 0.0287(11) 0.0215(9) 0.0047(8) 0.0012(8) -0.0029(8)
C8 0.0190(10) 0.0284(11) 0.0239(9) 0.0048(8) 0.0029(8) -0.0038(8)
C9 0.0191(9) 0.0175(8) 0.0204(9) 0.0004(7) 0.0028(8) 0.0017(7)
C10 0.0181(9) 0.0273(10) 0.0214(9) 0.0040(8) 0.0026(8) -0.0008(8)
C11 0.0183(9) 0.0265(10) 0.0208(9) 0.0016(8) 0.0036(8) -0.0018(8)
C12 0.0168(9) 0.0189(8) 0.0223(9) -0.0010(7) 0.0020(8) 0.0019(7)
C13 0.0181(10) 0.0332(12) 0.0268(10) 0.0054(8) 0.0027(8) 0.0010(8)
C14 0.0185(10) 0.0358(12) 0.0318(11) 0.0039(9) 0.0017(9) -0.0007(9)
C15 0.0203(10) 0.0340(11) 0.0309(11) -0.0017(9) -0.0051(9) 0.0026(9)
C16 0.0283(12) 0.0328(12) 0.0258(10) 0.0048(9) -0.0065(9) 0.0004(9)
C17 0.0253(11) 0.0292(11) 0.0236(10) 0.0035(8) 0.0005(9) -0.0037(9)
Br1 0.01646(12) 0.0638(2) 0.03512(15) 0.00084(12) 0.00323(9) -0.00229(11)
N1 0.0186(9) 0.0303(9) 0.0227(9) -0.0008(7) 0.0014(7) 0.0006(7)

loop_
_atom_type_symbol
_atom_type_description
_atom_type_scat_dispersion_real
_atom_type_scat_dispersion_imag
_atom_type_scat_source
C C 0.0033 0.0016 'International Tables Vol C Tables 4.2.6.8 and 6.1.1.4'
H H 0.0000 0.0000 'International Tables Vol C Tables 4.2.6.8 and 6.1.1.4'
Br Br -0.2901 2.4595 'International Tables Vol C Tables 4.2.6.8 and 6.1.1.4'
N N 0.0061 0.0033 'International Tables Vol C Tables 4.2.6.8 and 6.1.1.4'

loop_
_geom_angle_atom_site_label_1
_geom_angle_atom_site_label_2
_geom_angle_atom_site_label_3
_geom_angle
N1 C1 C2 126.4(2)
N1 C1 Br1 115.82(17)
C2 C1 Br1 117.74(19)
C1 C2 C3 116.1(2)
C4 C3 C2 119.4(2)
C3 C4 C5 119.4(2)
N1 C5 C4 121.7(2)
N1 C5 C6 116.79(19)
C4 C5 C6 121.5(2)
C11 C6 C7 117.6(2)
C11 C6 C5 120.94(19)
C7 C6 C5 121.49(19)
C8 C7 C6 121.28(19)
C7 C8 C9 121.9(2)
C10 C9 C8 116.4(2)
C10 C9 C12 122.44(19)
C8 C9 C12 121.16(19)
C11 C10 C9 121.84(19)
C10 C11 C6 121.0(2)
C17 C12 C13 117.1(2)
C17 C12 C9 121.6(2)
C13 C12 C9 121.23(19)
C14 C13 C12 121.4(2)
C15 C14 C13 120.5(2)
C16 C15 C14 119.1(2)
C15 C16 C17 120.6(2)
C16 C17 C12 121.3(2)
C1 N1 C5 116.96(19)

loop_
_geom_bond_atom_site_label_1
_geom_bond_atom_site_label_2
_geom_bond_distance
C1 N1 1.314(3)
C1 C2 1.380(4)
C1 Br1 1.906(2)
C2 C3 1.385(4)
C3 C4 1.382(3)
C4 C5 1.389(3)
C5 N1 1.344(3)
C5 C6 1.482(3)
C6 C11 1.393(3)
C6 C7 1.393(3)
C7 C8 1.384(3)
C8 C9 1.402(3)
C9 C10 1.398(3)
C9 C12 1.483(3)
C10 C11 1.391(3)
C12 C17 1.397(3)
C12 C13 1.399(3)
C13 C14 1.387(3)
C14 C15 1.385(4)
C15 C16 1.377(4)
C16 C17 1.392(3)

loop_
_geom_torsion_atom_site_label_1
_geom_torsion_atom_site_label_2
_geom_torsion_atom_site_label_3
_geom_torsion_atom_site_label_4
_geom_torsion
N1 C1 C2 C3 0.2(4)
Br1 C1 C2 C3 -179.9(2)
C1 C2 C3 C4 -0.6(4)
C2 C3 C4 C5 0.6(4)
C3 C4 C5 N1 0.0(3)
C3 C4 C5 C6 -179.8(2)
N1 C5 C6 C11 18.0(3)
C4 C5 C6 C11 -162.2(2)
N1 C5 C6 C7 -162.1(2)
C4 C5 C6 C7 17.7(3)
C11 C6 C7 C8 -0.3(3)
C5 C6 C7 C8 179.7(2)
C6 C7 C8 C9 -0.5(3)
C7 C8 C9 C10 1.1(3)
C7 C8 C9 C12 -178.7(2)
C8 C9 C10 C11 -0.8(3)
C12 C9 C10 C11 178.9(2)
C9 C10 C11 C6 0.0(3)
C7 C6 C11 C10 0.6(3)
C5 C6 C11 C10 -179.5(2)
C10 C9 C12 C17 0.5(3)
C8 C9 C12 C17 -179.7(2)
C10 C9 C12 C13 -179.2(2)
C8 C9 C12 C13 0.6(3)
C17 C12 C13 C14 1.6(3)
C9 C12 C13 C14 -178.7(2)
C12 C13 C14 C15 0.1(4)
C13 C14 C15 C16 -1.5(4)
C14 C15 C16 C17 1.1(4)
C15 C16 C17 C12 0.7(4)
C13 C12 C17 C16 -2.0(3)
C9 C12 C17 C16 178.2(2)
C2 C1 N1 C5 0.4(4)
Br1 C1 N1 C5 -179.55(16)
C4 C5 N1 C1 -0.5(3)
C6 C5 N1 C1 179.32(19)
